data_4132137
loop_
_publ_author_name
'Liu, Xufang'
'Zhang, Wei'
'Wang, Yujie'
'Zhang, Ze-Xin'
'Jiao, Lei'
'Liu, Qiang'

_publ_section_title
;
 Cobalt-Catalyzed Regioselective Olefin Isomerization Under Kinetic
 Control.
;
_journal_issue 22
_journal_name_full 'Journal of the American Chemical Society'
_journal_page_first 6873
_journal_page_last 6882
_journal_paper_doi 10.1021/jacs.8b01815
_journal_volume 140
_journal_year 2018
_chemical_formula_moiety 'C15 H27 Cl2 Co N2 P'
_chemical_formula_sum 'C15 H27 Cl2 Co N2 P'
_chemical_formula_weight 396.18
_space_group_crystal_system orthorhombic
_space_group_IT_number 33
_space_group_name_Hall 'P 2c -2n'
_space_group_name_H-M_alt 'P n a 21'
_atom_sites_solution_hydrogens geom
_atom_sites_solution_primary dual
_audit_creation_date 2017-04-11
_audit_creation_method
;
Olex2 1.2
(compiled 2017.03.28 svn.r3405 for OlexSys, GUI svn.r5335)
;
_cell_angle_alpha 90
_cell_angle_beta 90
_cell_angle_gamma 90
_cell_formula_units_Z 8
_cell_length_a 16.6705(5)
_cell_length_b 8.1102(2)
_cell_length_c 27.7803(7)
_cell_measurement_reflns_used 4950
_cell_measurement_temperature 173.00(10)
_cell_measurement_theta_max 71.0950
_cell_measurement_theta_min 5.5320
_cell_volume 3755.93(17)
_computing_cell_refinement 'CrysAlisPro 1.171.38.43f (Rigaku OD, 2015)'
_computing_data_collection 'CrysAlisPro 1.171.38.43f (Rigaku OD, 2015)'
_computing_data_reduction 'CrysAlisPro 1.171.38.43f (Rigaku OD, 2015)'
_computing_molecular_graphics 'Olex2 (Dolomanov et al., 2009)'
_computing_publication_material 'Olex2 (Dolomanov et al., 2009)'
_computing_structure_refinement 'ShelXL (Sheldrick, 2015)'
_computing_structure_solution 'ShelXT (Sheldrick, 2015)'
_diffrn_ambient_environment N~2~
_diffrn_ambient_temperature 173.00(10)
_diffrn_detector 'CCD plate'
_diffrn_detector_area_resol_mean 5.2137
_diffrn_detector_type AtlasS2
_diffrn_measured_fraction_theta_full 1.000
_diffrn_measured_fraction_theta_max 1.000
_diffrn_measurement_details
;
List of Runs (angles in degrees, time in seconds):

  # Type    Start    End  Width  t~exp~   \w     \q     \k     \f   Frames
--------------------------------------------------------------------------
  1  \w     40.00  95.00   1.00    1.00    --   40.81-125.00  60.00   55
  2  \w     46.00  72.00   1.00    5.00    --  100.91 -61.00   0.00   26
  3  \w     90.00 130.00   1.00    5.00    --  100.91 -61.00   0.00   40
  4  \w     74.00 104.00   1.00    5.00    --  100.91 -95.00  90.00   30
  5  \w     27.00  97.00   1.00    5.00    --  100.91 -30.00 -60.00   70
  6  \w     31.00 130.00   1.00    5.00    --  100.91 -77.00-120.00   99
  7  \w     19.00  58.00   1.00    5.00    --  100.91 -95.00  90.00   39
  8  \w     20.00  93.00   1.00    5.00    --  100.91 -95.00-180.00   73
  9  \w    146.00 174.00   1.00    5.00    --  100.91 125.00-180.00   28
 10  \w   -117.00   2.00   1.00    1.00    --  -40.81   0.00  90.00  119
;
_diffrn_measurement_device 'four-circle diffractometer'
_diffrn_measurement_device_type 'SuperNova, Dual, Cu at zero, AtlasS2'
_diffrn_measurement_method '\w scans'
_diffrn_orient_matrix_type 'CrysAlisPro convention (1999,Acta A55,543-557)'
_diffrn_orient_matrix_UB_11 0.0917771000
_diffrn_orient_matrix_UB_12 -0.0217250000
_diffrn_orient_matrix_UB_13 -0.0009309000
_diffrn_orient_matrix_UB_21 0.0088506000
_diffrn_orient_matrix_UB_22 0.1694153000
_diffrn_orient_matrix_UB_23 -0.0245019000
_diffrn_orient_matrix_UB_31 0.0060402000
_diffrn_orient_matrix_UB_32 0.0829537000
_diffrn_orient_matrix_UB_33 0.0497724000
_diffrn_radiation_monochromator mirror
_diffrn_radiation_probe x-ray
_diffrn_radiation_type CuK\a
_diffrn_radiation_wavelength 1.54184
_diffrn_reflns_av_R_equivalents 0.0542
_diffrn_reflns_av_unetI/netI 0.0574
_diffrn_reflns_Laue_measured_fraction_full 1.000
_diffrn_reflns_Laue_measured_fraction_max 1.000
_diffrn_reflns_limit_h_max 18
_diffrn_reflns_limit_h_min -17
_diffrn_reflns_limit_k_max 9
_diffrn_reflns_limit_k_min -6
_diffrn_reflns_limit_l_max 31
_diffrn_reflns_limit_l_min -16
_diffrn_reflns_number 10990
_diffrn_reflns_point_group_measured_fraction_full 0.697
_diffrn_reflns_point_group_measured_fraction_max 0.697
_diffrn_reflns_theta_full 59.999
_diffrn_reflns_theta_max 59.999
_diffrn_reflns_theta_min 5.307
_diffrn_source 'micro-focus sealed X-ray tube'
_diffrn_source_type 'SuperNova (Cu) X-ray Source'
_exptl_absorpt_coefficient_mu 10.537
_exptl_absorpt_correction_T_max 1.00000
_exptl_absorpt_correction_T_min 0.05619
_exptl_absorpt_correction_type multi-scan
_exptl_absorpt_process_details
;
CrysAlisPro 1.171.38.43f (Rigaku Oxford Diffraction, 2015)
Empirical absorption correction using spherical harmonics,
 implemented in SCALE3 ABSPACK scaling algorithm.
;
_exptl_crystal_colour violet
_exptl_crystal_colour_primary violet
_exptl_crystal_density_diffrn 1.401
_exptl_crystal_description plate
_exptl_crystal_F_000 1656
_exptl_crystal_size_max 0.5
_exptl_crystal_size_mid 0.2
_exptl_crystal_size_min 0.1
_refine_diff_density_max 2.560
_refine_diff_density_min -0.586
_refine_diff_density_rms 0.168
_refine_ls_abs_structure_details
;
 Classical Flack method preferred over Parsons because s.u. lower.
;
_refine_ls_abs_structure_Flack 0.219(10)
_refine_ls_extinction_method none
_refine_ls_goodness_of_fit_ref 1.065
_refine_ls_hydrogen_treatment constr
_refine_ls_matrix_type full
_refine_ls_number_parameters 387
_refine_ls_number_reflns 3887
_refine_ls_number_restraints 1
_refine_ls_restrained_S_all 1.065
_refine_ls_R_factor_all 0.0793
_refine_ls_R_factor_gt 0.0754
_refine_ls_shift/su_max 0.000
_refine_ls_shift/su_mean 0.000
_refine_ls_structure_factor_coef Fsqd
_refine_ls_weighting_details 'w=1/[\s^2^(Fo^2^)+(0.1408P)^2^+7.8706P] where P=(Fo^2^+2Fc^2^)/3'
_refine_ls_weighting_scheme calc
_refine_ls_wR_factor_gt 0.1912
_refine_ls_wR_factor_ref 0.1954
_reflns_Friedel_coverage 0.363
_reflns_Friedel_fraction_full 0.380
_reflns_Friedel_fraction_max 0.380
_reflns_number_gt 3644
_reflns_number_total 3887
_reflns_threshold_expression 'I > 2\s(I)'
_cod_data_source_file ja8b01815_si_003.cif
_cod_data_source_block fu3pynnp3ch2iprcocl2
_cod_database_code 4132137
_shelx_shelxl_version_number 2014/7
_shelx_space_group_comment
;
The symmetry employed for this shelxl refinement is uniquely defined
by the following loop, which should always be used as a source of
symmetry information in preference to the above space-group names.
They are only intended as comments.
;
_reflns_odcompleteness_completeness 99.89
_reflns_odcompleteness_iscentric 1
_reflns_odcompleteness_theta 64.99
_olex2_refinement_description
;
1. Fixed Uiso
 At 1.2 times of:
  All C(H) groups, All C(H,H) groups, All N(H) groups
 At 1.5 times of:
  All C(H,H,H) groups
2.a Ternary CH refined with riding coordinates:
 N00B(H00B), N00C(H00N), C00M(H00R), C00T(H0AA), C00Y(H00Y), C012(H012)
2.b Secondary CH2 refined with riding coordinates:
 C00E(H00P,H00Q), C00J(H00A,H00C), C00L(H00D,H00E), C00O(H00T,H00U), C00S(H00H,
 H00J), C00V(H2AA,HB), C00X(H3AA,HC), C011(H01A,H01B)
2.c Aromatic/amide H refined with riding coordinates:
 C00D(H00O), C00F(H00F), C00G(H00G), C00I(H00I), C00N(H00S), C00Q(H00Z),
 C00U(H1AA), C010(H010)
2.d Idealised Me refined as rotating group:
 C00P(H00V,H00W,H00X), C00R(H00,H,HA), C00W(H00K,H00L,H00M), C00Z(H4AA,HD,HE),
 C013(H01L,H01M,H01N), C014(H01C,H01D,H01E), C015(H01F,H01G,H01H), C016(H01I,
 H01J,H01K)
;
_olex2_date_sample_data_collection 2017-04-11
_olex2_submission_special_instructions 'No special instructions were received'
_oxdiff_exptl_absorpt_empirical_details
;
Empirical correction (ABSPACK) includes:
- Absorption correction using spherical harmonics
- Frame scaling
;
_oxdiff_exptl_absorpt_empirical_full_max 12.498
_oxdiff_exptl_absorpt_empirical_full_min 0.566

loop_
_space_group_symop_operation_xyz
'x, y, z'
'-x, -y, z+1/2'
'x+1/2, -y+1/2, z'
'-x+1/2, y+1/2, z+1/2'

loop_
_atom_site_label
_atom_site_type_symbol
_atom_site_fract_x
_atom_site_fract_y
_atom_site_fract_z
_atom_site_U_iso_or_equiv
_atom_site_adp_type
_atom_site_occupancy
_atom_site_site_symmetry_order
_atom_site_calc_flag
_atom_site_refinement_flags_posn
Co01 Co 0.59216(9) 0.51025(19) 0.62042(7) 0.0174(4) Uani 1 1 d .
Co02 Co 0.66701(10) 0.4948(2) 0.38695(7) 0.0187(5) Uani 1 1 d .
Cl03 Cl 0.60565(16) 0.5642(3) 0.31606(11) 0.0278(7) Uani 1 1 d .
Cl04 Cl 0.65257(15) 0.4447(3) 0.69445(10) 0.0253(6) Uani 1 1 d .
Cl05 Cl 0.67216(17) 0.3661(4) 0.56748(11) 0.0318(7) Uani 1 1 d .
Cl06 Cl 0.58810(17) 0.6361(4) 0.44382(11) 0.0333(7) Uani 1 1 d .
P07 P 0.65390(17) 0.2044(4) 0.37480(11) 0.0223(7) Uani 1 1 d .
P008 P 0.60335(16) 0.8045(3) 0.63402(10) 0.0220(7) Uani 1 1 d .
N009 N 0.4813(5) 0.4024(12) 0.6373(4) 0.021(2) Uani 1 1 d .
N00A N 0.7763(5) 0.6132(11) 0.3755(4) 0.024(2) Uani 1 1 d .
N00B N 0.5160(6) 0.5651(12) 0.5557(4) 0.025(2) Uani 1 1 d .
H00B H 0.5517 0.5736 0.5278 0.030 Uiso 1 1 calc R
N00C N 0.7432(5) 0.4325(12) 0.4544(4) 0.023(2) Uani 1 1 d .
H00N H 0.7060 0.4227 0.4816 0.028 Uiso 1 1 calc R
C00D C 0.8945(7) 0.7286(16) 0.4106(6) 0.034(3) Uani 1 1 d .
H00O H 0.9260 0.7443 0.4378 0.040 Uiso 1 1 calc R
C00E C 0.7195(8) 0.0632(15) 0.4089(5) 0.036(3) Uani 1 1 d .
H00P H 0.6901 -0.0378 0.4149 0.043 Uiso 1 1 calc R
H00Q H 0.7650 0.0354 0.3887 0.043 Uiso 1 1 calc R
C00F C 0.3349(7) 0.2441(14) 0.6499(5) 0.026(3) Uani 1 1 d .
H00F H 0.2856 0.1927 0.6540 0.031 Uiso 1 1 calc R
C00G C 0.3812(7) 0.2883(15) 0.6896(5) 0.033(3) Uani 1 1 d .
H00G H 0.3633 0.2673 0.7207 0.039 Uiso 1 1 calc R
C00H C 0.8225(6) 0.6454(13) 0.4140(4) 0.021(2) Uani 1 1 d .
C00I C 0.4536(7) 0.3636(14) 0.6817(5) 0.027(3) Uani 1 1 d .
H00I H 0.4853 0.3893 0.7082 0.032 Uiso 1 1 calc R
C00J C 0.5086(8) 0.8703(15) 0.5510(5) 0.030(3) Uani 1 1 d .
H00A H 0.5541 0.8545 0.5298 0.036 Uiso 1 1 calc R
H00C H 0.4734 0.9505 0.5360 0.036 Uiso 1 1 calc R
C00K C 0.4358(7) 0.3599(14) 0.5988(5) 0.024(2) Uani 1 1 d .
C00L C 0.4633(7) 0.7066(18) 0.5550(5) 0.033(3) Uani 1 1 d .
H00D H 0.4315 0.7072 0.5843 0.040 Uiso 1 1 calc R
H00E H 0.4268 0.6966 0.5280 0.040 Uiso 1 1 calc R
C00M C 0.6765(7) 0.1593(13) 0.3112(5) 0.028(3) Uani 1 1 d .
H00R H 0.6423 0.2322 0.2919 0.033 Uiso 1 1 calc R
C00N C 0.8008(7) 0.6685(13) 0.3321(4) 0.026(3) Uani 1 1 d .
H00S H 0.7693 0.6482 0.3052 0.031 Uiso 1 1 calc R
C00O C 0.7511(8) 0.1259(19) 0.4564(5) 0.038(3) Uani 1 1 d .
H00T H 0.7060 0.1373 0.4783 0.045 Uiso 1 1 calc R
H00U H 0.7864 0.0426 0.4697 0.045 Uiso 1 1 calc R
C00P C 0.7628(9) 0.2065(19) 0.3000(6) 0.044(3) Uani 1 1 d .
H00V H 0.7713 0.3200 0.3084 0.066 Uiso 1 1 calc GR
H00W H 0.7730 0.1911 0.2663 0.066 Uiso 1 1 calc GR
H00X H 0.7985 0.1382 0.3184 0.066 Uiso 1 1 calc GR
C00Q C 0.9191(8) 0.7875(17) 0.3671(7) 0.043(4) Uani 1 1 d .
H00Z H 0.9662 0.8479 0.3643 0.052 Uiso 1 1 calc R
C00R C 0.6589(10) -0.0163(17) 0.2945(7) 0.050(4) Uani 1 1 d .
H00 H 0.6975 -0.0903 0.3083 0.075 Uiso 1 1 calc GR
H H 0.6624 -0.0215 0.2600 0.075 Uiso 1 1 calc GR
HA H 0.6060 -0.0474 0.3045 0.075 Uiso 1 1 calc GR
C00S C 0.4705(8) 0.4093(17) 0.5511(5) 0.032(3) Uani 1 1 d .
H00H H 0.5058 0.3229 0.5395 0.038 Uiso 1 1 calc R
H00J H 0.4276 0.4234 0.5279 0.038 Uiso 1 1 calc R
C00T C 0.5520(7) 0.1177(16) 0.3869(5) 0.031(3) Uani 1 1 d .
H0AA H 0.5533 -0.0004 0.3795 0.037 Uiso 1 1 calc R
C00U C 0.8716(8) 0.7547(13) 0.3270(5) 0.030(3) Uani 1 1 d .
H1AA H 0.8876 0.7909 0.2968 0.036 Uiso 1 1 calc R
C00V C 0.7893(7) 0.5861(16) 0.4617(4) 0.027(3) Uani 1 1 d .
H2AA H 0.8329 0.5663 0.4840 0.033 Uiso 1 1 calc R
HB H 0.7547 0.6701 0.4753 0.033 Uiso 1 1 calc R
C00W C 0.7677(8) 0.807(2) 0.6560(6) 0.045(4) Uani 1 1 d .
H00K H 0.7542 0.8281 0.6890 0.068 Uiso 1 1 calc GR
H00L H 0.8195 0.8534 0.6491 0.068 Uiso 1 1 calc GR
H00M H 0.7690 0.6903 0.6505 0.068 Uiso 1 1 calc GR
C00X C 0.7954(7) 0.2859(16) 0.4556(5) 0.030(3) Uani 1 1 d .
H3AA H 0.8295 0.2920 0.4838 0.036 Uiso 1 1 calc R
HC H 0.8300 0.2879 0.4275 0.036 Uiso 1 1 calc R
C00Y C 0.5789(8) 0.8531(15) 0.6971(4) 0.030(3) Uani 1 1 d .
H00Y H 0.6127 0.7821 0.7172 0.036 Uiso 1 1 calc R
C00Z C 0.5335(8) 0.136(2) 0.4400(6) 0.048(4) Uani 1 1 d .
H4AA H 0.5710 0.0723 0.4584 0.072 Uiso 1 1 calc GR
HD H 0.4800 0.0982 0.4463 0.072 Uiso 1 1 calc GR
HE H 0.5379 0.2503 0.4490 0.072 Uiso 1 1 calc GR
C010 C 0.3636(8) 0.2778(16) 0.6041(5) 0.030(3) Uani 1 1 d .
H010 H 0.3345 0.2455 0.5772 0.036 Uiso 1 1 calc R
C011 C 0.5391(8) 0.9424(14) 0.5984(5) 0.033(3) Uani 1 1 d .
H01A H 0.4932 0.9734 0.6178 0.040 Uiso 1 1 calc R
H01B H 0.5689 1.0422 0.5913 0.040 Uiso 1 1 calc R
C012 C 0.7046(7) 0.8864(14) 0.6231(5) 0.034(3) Uani 1 1 d .
H012 H 0.7038 1.0053 0.6295 0.040 Uiso 1 1 calc R
C013 C 0.4880(8) 0.1972(19) 0.3554(6) 0.043(3) Uani 1 1 d .
H01L H 0.4858 0.3134 0.3619 0.065 Uiso 1 1 calc GR
H01M H 0.4368 0.1484 0.3622 0.065 Uiso 1 1 calc GR
H01N H 0.5012 0.1801 0.3221 0.065 Uiso 1 1 calc GR
C014 C 0.7269(8) 0.860(2) 0.5703(6) 0.046(4) Uani 1 1 d .
H01C H 0.7177 0.7474 0.5617 0.069 Uiso 1 1 calc GR
H01D H 0.7825 0.8867 0.5657 0.069 Uiso 1 1 calc GR
H01E H 0.6945 0.9308 0.5505 0.069 Uiso 1 1 calc GR
C015 C 0.4914(10) 0.804(2) 0.7073(5) 0.047(4) Uani 1 1 d .
H01F H 0.4560 0.8802 0.6915 0.071 Uiso 1 1 calc GR
H01G H 0.4819 0.8071 0.7414 0.071 Uiso 1 1 calc GR
H01H H 0.4818 0.6949 0.6954 0.071 Uiso 1 1 calc GR
C016 C 0.6006(12) 1.0342(18) 0.7101(7) 0.068(6) Uani 1 1 d .
H01I H 0.6541 1.0580 0.6994 0.102 Uiso 1 1 calc GR
H01J H 0.5975 1.0487 0.7443 0.102 Uiso 1 1 calc GR
H01K H 0.5636 1.1078 0.6946 0.102 Uiso 1 1 calc GR

loop_
_atom_site_aniso_label
_atom_site_aniso_U_11
_atom_site_aniso_U_22
_atom_site_aniso_U_33
_atom_site_aniso_U_23
_atom_site_aniso_U_13
_atom_site_aniso_U_12
Co01 0.0132(8) 0.0193(9) 0.0197(9) -0.0003(8) -0.0004(7) 0.0004(6)
Co02 0.0146(8) 0.0217(9) 0.0197(9) 0.0017(7) 0.0009(7) 0.0002(7)
Cl03 0.0266(14) 0.0300(15) 0.0268(16) 0.0032(12) -0.0028(11) 0.0012(11)
Cl04 0.0237(13) 0.0299(14) 0.0224(15) 0.0040(12) -0.0045(11) 0.0013(11)
Cl05 0.0268(15) 0.0427(17) 0.0259(15) -0.0019(13) 0.0021(12) 0.0158(12)
Cl06 0.0292(15) 0.0448(17) 0.0260(15) 0.0004(14) 0.0033(12) 0.0121(13)
P07 0.0210(14) 0.0243(14) 0.0217(16) 0.0026(14) 0.0004(11) -0.0014(11)
P008 0.0208(14) 0.0202(13) 0.0251(17) -0.0019(13) -0.0001(11) -0.0009(11)
N009 0.010(4) 0.028(5) 0.025(5) 0.008(4) 0.000(4) -0.005(4)
N00A 0.026(5) 0.021(4) 0.025(5) -0.001(4) 0.006(4) 0.001(4)
N00B 0.022(5) 0.031(5) 0.022(5) -0.001(4) 0.003(4) -0.007(4)
N00C 0.013(4) 0.034(5) 0.022(5) 0.003(4) 0.002(4) -0.001(4)
C00D 0.013(6) 0.036(7) 0.052(9) 0.000(7) -0.002(6) -0.010(5)
C00E 0.042(8) 0.027(6) 0.038(8) 0.010(6) 0.006(6) 0.008(5)
C00F 0.021(6) 0.035(7) 0.021(6) 0.007(5) 0.010(5) -0.003(5)
C00G 0.027(6) 0.041(7) 0.031(7) -0.001(6) 0.000(6) -0.005(5)
C00H 0.017(5) 0.019(5) 0.028(6) 0.001(5) -0.001(5) -0.004(4)
C00I 0.020(6) 0.035(6) 0.026(6) 0.003(5) -0.002(5) 0.002(5)
C00J 0.036(7) 0.033(6) 0.020(6) 0.014(5) 0.005(5) 0.007(5)
C00K 0.016(5) 0.029(6) 0.029(6) -0.009(5) 0.002(5) -0.004(5)
C00L 0.018(6) 0.059(8) 0.022(6) 0.006(7) -0.005(5) 0.003(6)
C00M 0.035(7) 0.019(5) 0.029(7) -0.003(5) -0.002(6) 0.006(5)
C00N 0.029(6) 0.029(6) 0.020(6) -0.003(5) 0.002(5) 0.002(5)
C00O 0.034(7) 0.053(8) 0.026(7) 0.012(7) 0.002(6) 0.021(6)
C00P 0.043(8) 0.047(7) 0.042(8) -0.013(7) 0.019(7) -0.012(6)
C00Q 0.020(6) 0.029(6) 0.082(12) -0.003(8) -0.003(7) -0.010(5)
C00R 0.062(10) 0.040(8) 0.047(10) -0.011(7) -0.010(8) -0.002(7)
C00S 0.029(7) 0.045(7) 0.022(6) -0.007(6) -0.005(5) 0.004(6)
C00T 0.027(6) 0.033(6) 0.034(7) 0.009(6) 0.004(6) 0.000(5)
C00U 0.040(7) 0.019(5) 0.030(7) -0.007(5) 0.021(7) -0.003(5)
C00V 0.019(6) 0.042(7) 0.022(6) 0.002(5) 0.001(5) -0.003(5)
C00W 0.018(6) 0.067(9) 0.052(9) 0.011(8) -0.004(6) -0.006(6)
C00X 0.023(6) 0.047(7) 0.021(6) 0.007(6) 0.000(5) 0.007(5)
C00Y 0.040(7) 0.032(6) 0.019(6) -0.009(5) -0.001(5) 0.001(5)
C00Z 0.032(7) 0.070(10) 0.043(9) 0.015(8) 0.008(7) -0.016(7)
C010 0.028(7) 0.040(7) 0.022(6) 0.001(6) -0.009(5) -0.008(6)
C011 0.030(6) 0.027(6) 0.043(8) 0.009(6) 0.011(6) 0.009(5)
C012 0.030(6) 0.019(5) 0.052(8) 0.015(6) -0.006(6) -0.014(5)
C013 0.026(7) 0.058(9) 0.046(9) 0.008(8) 0.003(6) -0.004(6)
C014 0.027(7) 0.068(9) 0.043(8) 0.014(8) 0.006(6) -0.004(6)
C015 0.062(10) 0.057(9) 0.023(7) -0.004(7) 0.022(7) 0.002(7)
C016 0.099(15) 0.029(7) 0.076(14) -0.037(9) -0.052(11) 0.024(8)

loop_
_atom_type_symbol
_atom_type_description
_atom_type_scat_dispersion_real
_atom_type_scat_dispersion_imag
_atom_type_scat_source
C C 0.0181 0.0091 'International Tables Vol C Tables 4.2.6.8 and 6.1.1.4'
H H 0.0000 0.0000 'International Tables Vol C Tables 4.2.6.8 and 6.1.1.4'
Cl Cl 0.3639 0.7018 'International Tables Vol C Tables 4.2.6.8 and 6.1.1.4'
Co Co -2.3653 3.6143 'International Tables Vol C Tables 4.2.6.8 and 6.1.1.4'
N N 0.0311 0.0180 'International Tables Vol C Tables 4.2.6.8 and 6.1.1.4'
P P 0.2955 0.4335 'International Tables Vol C Tables 4.2.6.8 and 6.1.1.4'

loop_
_geom_angle_atom_site_label_1
_geom_angle_atom_site_label_2
_geom_angle_atom_site_label_3
_geom_angle
Cl04 Co01 P008 93.05(12)
Cl05 Co01 Cl04 101.29(12)
Cl05 Co01 P008 123.69(13)
N009 Co01 Cl04 95.0(3)
N009 Co01 Cl05 116.2(3)
N009 Co01 P008 116.3(3)
N009 Co01 N00B 76.3(4)
N00B Co01 Cl04 170.9(3)
N00B Co01 Cl05 85.2(3)
N00B Co01 P008 88.5(3)
Cl03 Co02 Cl06 102.01(12)
Cl03 Co02 P07 94.58(12)
Cl03 Co02 N00C 173.3(3)
Cl06 Co02 P07 121.57(13)
N00A Co02 Cl03 98.4(3)
N00A Co02 Cl06 111.5(3)
N00A Co02 P07 120.8(3)
N00A Co02 N00C 75.2(4)
N00C Co02 Cl06 82.5(3)
N00C Co02 P07 87.1(3)
C00E P07 Co02 119.0(4)
C00E P07 C00T 102.3(6)
C00M P07 Co02 108.2(4)
C00M P07 C00E 104.4(6)
C00M P07 C00T 106.5(6)
C00T P07 Co02 115.4(4)
C00Y P008 Co01 110.0(4)
C011 P008 Co01 118.0(5)
C011 P008 C00Y 104.7(6)
C011 P008 C012 103.1(6)
C012 P008 Co01 113.6(4)
C012 P008 C00Y 106.4(6)
C00I N009 Co01 127.0(8)
C00I N009 C00K 117.9(9)
C00K N009 Co01 115.0(8)
C00H N00A Co02 117.9(8)
C00H N00A C00N 118.3(10)
C00N N00A Co02 123.6(8)
Co01 N00B H00B 107.7
C00L N00B Co01 120.8(8)
C00L N00B H00B 107.7
C00L N00B C00S 111.5(9)
C00S N00B Co01 100.9(7)
C00S N00B H00B 107.7
Co02 N00C H00N 107.0
C00V N00C Co02 102.2(7)
C00V N00C H00N 107.0
C00X N00C Co02 121.1(8)
C00X N00C H00N 107.0
C00X N00C C00V 111.8(9)
C00H C00D H00O 120.1
C00Q C00D H00O 120.1
C00Q C00D C00H 119.7(14)
P07 C00E H00P 108.2
P07 C00E H00Q 108.2
H00P C00E H00Q 107.3
C00O C00E P07 116.5(9)
C00O C00E H00P 108.2
C00O C00E H00Q 108.2
C00G C00F H00F 120.5
C010 C00F H00F 120.5
C010 C00F C00G 119.0(11)
C00F C00G H00G 120.8
C00I C00G C00F 118.4(13)
C00I C00G H00G 120.8
N00A C00H C00D 122.5(12)
N00A C00H C00V 115.2(9)
C00D C00H C00V 122.4(12)
N009 C00I C00G 123.3(12)
N009 C00I H00I 118.3
C00G C00I H00I 118.3
H00A C00J H00C 107.4
C00L C00J H00A 108.4
C00L C00J H00C 108.4
C011 C00J H00A 108.4
C011 C00J H00C 108.4
C011 C00J C00L 115.7(10)
N009 C00K C00S 114.4(9)
N009 C00K C010 121.6(11)
C010 C00K C00S 124.0(11)
N00B C00L C00J 113.0(10)
N00B C00L H00D 109.0
N00B C00L H00E 109.0
C00J C00L H00D 109.0
C00J C00L H00E 109.0
H00D C00L H00E 107.8
P07 C00M H00R 106.6
C00P C00M P07 109.7(9)
C00P C00M H00R 106.6
C00P C00M C00R 110.7(12)
C00R C00M P07 116.0(10)
C00R C00M H00R 106.6
N00A C00N H00S 119.4
N00A C00N C00U 121.3(12)
C00U C00N H00S 119.4
C00E C00O H00T 108.1
C00E C00O H00U 108.1
H00T C00O H00U 107.3
C00X C00O C00E 116.8(11)
C00X C00O H00T 108.1
C00X C00O H00U 108.1
C00M C00P H00V 109.5
C00M C00P H00W 109.5
C00M C00P H00X 109.5
H00V C00P H00W 109.5
H00V C00P H00X 109.5
H00W C00P H00X 109.5
C00D C00Q H00Z 121.0
C00D C00Q C00U 118.1(11)
C00U C00Q H00Z 121.0
C00M C00R H00 109.5
C00M C00R H 109.5
C00M C00R HA 109.5
H00 C00R H 109.5
H00 C00R HA 109.5
H C00R HA 109.5
N00B C00S C00K 110.5(10)
N00B C00S H00H 109.5
N00B C00S H00J 109.5
C00K C00S H00H 109.5
C00K C00S H00J 109.5
H00H C00S H00J 108.1
P07 C00T H0AA 108.0
C00Z C00T P07 108.8(9)
C00Z C00T H0AA 108.0
C00Z C00T C013 112.1(11)
C013 C00T P07 111.9(9)
C013 C00T H0AA 108.0
C00N C00U C00Q 120.1(12)
C00N C00U H1AA 119.9
C00Q C00U H1AA 119.9
N00C C00V C00H 109.8(9)
N00C C00V H2AA 109.7
N00C C00V HB 109.7
C00H C00V H2AA 109.7
C00H C00V HB 109.7
H2AA C00V HB 108.2
H00K C00W H00L 109.5
H00K C00W H00M 109.5
H00L C00W H00M 109.5
C012 C00W H00K 109.5
C012 C00W H00L 109.5
C012 C00W H00M 109.5
N00C C00X C00O 114.1(10)
N00C C00X H3AA 108.7
N00C C00X HC 108.7
C00O C00X H3AA 108.7
C00O C00X HC 108.7
H3AA C00X HC 107.6
P008 C00Y H00Y 106.8
C015 C00Y P008 109.3(9)
C015 C00Y H00Y 106.8
C015 C00Y C016 114.9(13)
C016 C00Y P008 111.8(11)
C016 C00Y H00Y 106.8
C00T C00Z H4AA 109.5
C00T C00Z HD 109.5
C00T C00Z HE 109.5
H4AA C00Z HD 109.5
H4AA C00Z HE 109.5
HD C00Z HE 109.5
C00F C010 H010 120.2
C00K C010 C00F 119.6(12)
C00K C010 H010 120.2
P008 C011 H01A 108.5
P008 C011 H01B 108.5
C00J C011 P008 115.2(8)
C00J C011 H01A 108.5
C00J C011 H01B 108.5
H01A C011 H01B 107.5
P008 C012 H012 108.3
C00W C012 P008 112.4(9)
C00W C012 H012 108.3
C014 C012 P008 109.3(9)
C014 C012 C00W 110.3(12)
C014 C012 H012 108.3
C00T C013 H01L 109.5
C00T C013 H01M 109.5
C00T C013 H01N 109.5
H01L C013 H01M 109.5
H01L C013 H01N 109.5
H01M C013 H01N 109.5
C012 C014 H01C 109.5
C012 C014 H01D 109.5
C012 C014 H01E 109.5
H01C C014 H01D 109.5
H01C C014 H01E 109.5
H01D C014 H01E 109.5
C00Y C015 H01F 109.5
C00Y C015 H01G 109.5
C00Y C015 H01H 109.5
H01F C015 H01G 109.5
H01F C015 H01H 109.5
H01G C015 H01H 109.5
C00Y C016 H01I 109.5
C00Y C016 H01J 109.5
C00Y C016 H01K 109.5
H01I C016 H01J 109.5
H01I C016 H01K 109.5
H01J C016 H01K 109.5

loop_
_geom_bond_atom_site_label_1
_geom_bond_atom_site_label_2
_geom_bond_distance
Co01 Cl04 2.351(3)
Co01 Cl05 2.304(3)
Co01 P008 2.424(3)
Co01 N009 2.097(9)
Co01 N00B 2.246(10)
Co02 Cl03 2.289(4)
Co02 Cl06 2.354(3)
Co02 P07 2.390(3)
Co02 N00A 2.085(9)
Co02 N00C 2.321(10)
P07 C00E 1.845(13)
P07 C00M 1.844(13)
P07 C00T 1.869(12)
P008 C00Y 1.842(12)
P008 C011 1.838(13)
P008 C012 1.839(12)
N009 C00I 1.354(16)
N009 C00K 1.357(16)
N00A C00H 1.345(15)
N00A C00N 1.348(16)
N00B H00B 0.9800
N00B C00L 1.445(17)
N00B C00S 1.479(16)
N00C H00N 0.9800
N00C C00V 1.477(16)
N00C C00X 1.473(16)
C00D H00O 0.9300
C00D C00H 1.379(16)
C00D C00Q 1.36(2)
C00E H00P 0.9700
C00E H00Q 0.9700
C00E C00O 1.51(2)
C00F H00F 0.9300
C00F C00G 1.39(2)
C00F C010 1.386(19)
C00G H00G 0.9300
C00G C00I 1.370(18)
C00H C00V 1.514(17)
C00I H00I 0.9300
C00J H00A 0.9700
C00J H00C 0.9700
C00J C00L 1.531(18)
C00J C011 1.53(2)
C00K C00S 1.499(18)
C00K C010 1.383(17)
C00L H00D 0.9700
C00L H00E 0.9700
C00M H00R 0.9800
C00M C00P 1.521(19)
C00M C00R 1.525(17)
C00N H00S 0.9300
C00N C00U 1.379(18)
C00O H00T 0.9700
C00O H00U 0.9700
C00O C00X 1.49(2)
C00P H00V 0.9600
C00P H00W 0.9600
C00P H00X 0.9600
C00Q H00Z 0.9300
C00Q C00U 1.39(2)
C00R H00 0.9600
C00R H 0.9600
C00R HA 0.9600
C00S H00H 0.9700
C00S H00J 0.9700
C00T H0AA 0.9800
C00T C00Z 1.51(2)
C00T C013 1.524(19)
C00U H1AA 0.9300
C00V H2AA 0.9700
C00V HB 0.9700
C00W H00K 0.9600
C00W H00L 0.9600
C00W H00M 0.9600
C00W C012 1.535(19)
C00X H3AA 0.9700
C00X HC 0.9700
C00Y H00Y 0.9800
C00Y C015 1.54(2)
C00Y C016 1.555(19)
C00Z H4AA 0.9600
C00Z HD 0.9600
C00Z HE 0.9600
C010 H010 0.9300
C011 H01A 0.9700
C011 H01B 0.9700
C012 H012 0.9800
C012 C014 1.53(2)
C013 H01L 0.9600
C013 H01M 0.9600
C013 H01N 0.9600
C014 H01C 0.9600
C014 H01D 0.9600
C014 H01E 0.9600
C015 H01F 0.9600
C015 H01G 0.9600
C015 H01H 0.9600
C016 H01I 0.9600
C016 H01J 0.9600
C016 H01K 0.9600
